data_1532617
loop_
_publ_author_name
'Colmont, M.'
'Huve, M.'
'Ketatni, E.M.'
'Mentre, O.'
'Abraham, F.'

_publ_section_title
;
 Double (n= 2) and triple (n= 3) (M4 Bi2n-2 O2n)(x+) polycationic ribbons
 in the new Bi3 Cd3.72 M1.28 O5 (P O4)3 oxyphosphate (M= Co, Cu, Zn)
;
_journal_name_full 'Journal of Solid State Chemistry'
_journal_page_first 221
_journal_page_last 233
_journal_volume 176
_journal_year 2003
_chemical_formula_sum 'Bi3 Cd3.72 Co1.28 O17 P3'
_chemical_name_systematic 'Bi3 Cd3.72 Co1.28 O5 (P O4)3'
_space_group_IT_number 67
_symmetry_space_group_name_Hall '-A 2b 2b'
_symmetry_space_group_name_H-M 'A b m m'
_cell_angle_alpha 90
_cell_angle_beta 90
_cell_angle_gamma 90
_cell_formula_units_Z 4
_cell_length_a 11.5322
_cell_length_b 5.476
_cell_length_c 23.2446
_cell_volume 1467.904
_citation_journal_id_ASTM JSSCBI
_cod_data_source_file Colmont_JSSCBI_2003_232.cif
_cod_data_source_block Bi3Cd3.72Co1.28O17P3
_cod_original_sg_symbol_Hall '-C 2a 2 (z,x,y)'
_cod_database_code 1532617

loop_
_symmetry_equiv_pos_as_xyz
x,y,z
x,-y+1/2,-z
-x,y,-z
-x,-y+1/2,z
-x,-y,-z
-x,y-1/2,z
x,-y,z
x,y-1/2,-z
x,y+1/2,z+1/2
x,-y+1,-z+1/2
-x,y+1/2,-z+1/2
-x,-y+1,z+1/2
-x,-y+1/2,-z+1/2
-x,y,z+1/2
x,-y+1/2,z+1/2
x,y,-z+1/2

loop_
_atom_site_label
_atom_site_type_symbol
_atom_site_fract_x
_atom_site_fract_y
_atom_site_fract_z
_atom_site_occupancy
_atom_site_U_iso_or_equiv
Co2 Co+2 0.5 0.25 0.5 0.37 0.0
O3 O-2 0 0.25 0.1161 1 0.0
O4 O-2 0.7987 0.5356 0.4571 0.5 0.0
O6 O-2 0.724 0.5927 0.3568 0.5 0.0
P2 P+5 0.8197 0 0.25 1 0.0
Cd1 Cd+2 0.6042 0 0.3567 0.86 0.0
O8 O-2 0.796 0 0.323 0.5 0.0
Bi1 Bi+3 0.39879 0 0.25 1 0.0
O5 O-2 0.5878 0.6399 0.4412 0.5 0.0
Cd2 Cd+2 -0.0934 0.5 0.17155 1 0.0
O10 O-2 0.867 0.251 0.239 0.5 0.0
O1 O-2 0 0.75 0 1 0.0
Co1 Co+2 0.593 0 0.37 0.14 0.0
Bi2 Bi+3 0.10488 0.5 0.05863 1 0.0
O9 O-2 0.708 0 0.233 0.5 0.0
O7 O-2 0.6654 0.2215 0.4155 0.5 0.0
P1 P+5 0.6939 0.50007 0.4176 1 0.0
O2 O-2 0.5 0.25 0.3091 1 0.0
Co3 Co+2 0.5 -0.059 0.5 0.31 0.0
